data_7018087
loop_
_publ_author_name
'Pei, Wen-Bo'
'Wu, Jian-Sheng'
'Ren, Xiao-Ming'
'Tian, Zheng-Fang'
'Xie, Jingli'

_publ_section_title
;
 Observation of metal ion dependent packing structures and magnetic
 behaviors of metal-bis-1, 2-dithiolene complexes.
;
_journal_issue 9
_journal_name_full 'Dalton transactions (Cambridge, England : 2003)'
_journal_page_first 2667
_journal_page_last 2676
_journal_paper_doi 10.1039/c1dt11477h
_journal_volume 41
_journal_year 2012
_chemical_formula_sum 'C20 H11 Br F N6 Pt S4'
_chemical_formula_weight 757.59
_chemical_name_systematic
;
?
;
_space_group_IT_number 2
_symmetry_cell_setting triclinic
_symmetry_space_group_name_Hall '-P 1'
_symmetry_space_group_name_H-M 'P -1'
_atom_sites_solution_hydrogens geom
_atom_sites_solution_primary direct
_atom_sites_solution_secondary difmap
_audit_creation_method SHELXL-97
_cell_angle_alpha 105.715(5)
_cell_angle_beta 97.314(5)
_cell_angle_gamma 100.347(5)
_cell_formula_units_Z 2
_cell_length_a 5.3139(13)
_cell_length_b 13.267(3)
_cell_length_c 17.945(5)
_cell_measurement_reflns_used 3478
_cell_measurement_temperature 296(2)
_cell_measurement_theta_max 27.3814
_cell_measurement_theta_min 2.3021
_cell_volume 1177.2(5)
_computing_cell_refinement 'Bruker SMART'
_computing_data_collection 'Bruker SMART'
_computing_data_reduction 'Bruker SAINT'
_computing_structure_refinement 'SHELXL-97 (Sheldrick, 1997)'
_computing_structure_solution 'SHELXS-97 (Sheldrick, 1990)'
_diffrn_ambient_temperature 296(2)
_diffrn_measured_fraction_theta_full 0.986
_diffrn_measured_fraction_theta_max 0.986
_diffrn_measurement_device_type 'CCD area detector'
_diffrn_measurement_method 'phi and omega scans'
_diffrn_radiation_monochromator graphite
_diffrn_radiation_source 'fine-focus sealed tube'
_diffrn_radiation_type MoK\a
_diffrn_radiation_wavelength 0.71073
_diffrn_reflns_av_R_equivalents 0.0245
_diffrn_reflns_av_sigmaI/netI 0.0474
_diffrn_reflns_limit_h_max 6
_diffrn_reflns_limit_h_min -6
_diffrn_reflns_limit_k_max 15
_diffrn_reflns_limit_k_min -16
_diffrn_reflns_limit_l_max 22
_diffrn_reflns_limit_l_min -14
_diffrn_reflns_number 7149
_diffrn_reflns_theta_full 26.00
_diffrn_reflns_theta_max 26.00
_diffrn_reflns_theta_min 1.20
_exptl_absorpt_coefficient_mu 8.042
_exptl_absorpt_correction_T_max 0.312
_exptl_absorpt_correction_T_min 0.220
_exptl_absorpt_correction_type multi-scan
_exptl_absorpt_process_details 'SADABS(Bruker, 2000)'
_exptl_crystal_colour dark-green
_exptl_crystal_density_diffrn 2.137
_exptl_crystal_density_method 'not measured'
_exptl_crystal_description stick-shaped
_exptl_crystal_F_000 718
_exptl_crystal_size_max 0.2
_exptl_crystal_size_mid 0.15
_exptl_crystal_size_min 0.15
_refine_diff_density_max 2.289
_refine_diff_density_min -2.202
_refine_diff_density_rms 0.404
_refine_ls_extinction_method none
_refine_ls_goodness_of_fit_ref 1.058
_refine_ls_hydrogen_treatment constr
_refine_ls_matrix_type full
_refine_ls_number_parameters 298
_refine_ls_number_reflns 4575
_refine_ls_number_restraints 0
_refine_ls_restrained_S_all 1.058
_refine_ls_R_factor_all 0.0550
_refine_ls_R_factor_gt 0.0412
_refine_ls_shift/su_max 0.001
_refine_ls_shift/su_mean 0.000
_refine_ls_structure_factor_coef Fsqd
_refine_ls_weighting_details 'calc w=1/[\s^2^(Fo^2^)+(0.1407P)^2^+0.0000P] where P=(Fo^2^+2Fc^2^)/3'
_refine_ls_weighting_scheme calc
_refine_ls_wR_factor_gt 0.1219
_refine_ls_wR_factor_ref 0.1826
_reflns_number_gt 3962
_reflns_number_total 4575
_reflns_threshold_expression >2sigma(I)
_cod_data_source_file c1dt11477h.txt
_cod_data_source_block 1
_cod_original_sg_symbol_H-M P-1
_cod_database_code 7018087

loop_
_symmetry_equiv_pos_as_xyz
'x, y, z'
'-x, -y, -z'

loop_
_atom_site_label
_atom_site_type_symbol
_atom_site_fract_x
_atom_site_fract_y
_atom_site_fract_z
_atom_site_U_iso_or_equiv
_atom_site_adp_type
_atom_site_occupancy
_atom_site_symmetry_multiplicity
_atom_site_calc_flag
_atom_site_refinement_flags
Pt1 Pt 0.83890(6) 0.78324(3) 0.67571(2) 0.03120(19) Uani 1 1 d .
S1 S 1.0980(5) 0.8123(2) 0.58928(16) 0.0376(6) Uani 1 1 d .
S2 S 1.0682(5) 0.9368(2) 0.76651(15) 0.0363(5) Uani 1 1 d .
S3 S 0.5950(5) 0.6303(2) 0.58675(16) 0.0373(6) Uani 1 1 d .
S4 S 0.5960(5) 0.7575(2) 0.76525(16) 0.0388(6) Uani 1 1 d .
Br1 Br 0.7772(3) 0.15533(13) 1.06938(9) 0.0699(4) Uani 1 1 d .
F1 F 0.7126(14) 0.4596(6) 0.9468(4) 0.0629(19) Uani 1 1 d .
N1 N 1.689(2) 0.9973(10) 0.5790(7) 0.061(3) Uani 1 1 d .
N2 N 1.6361(18) 1.1564(8) 0.7942(6) 0.047(2) Uani 1 1 d .
N3 N 0.013(2) 0.4171(9) 0.5696(6) 0.056(3) Uani 1 1 d .
N4 N 0.051(2) 0.5674(10) 0.7937(7) 0.067(4) Uani 1 1 d .
N5 N 0.2850(16) 0.3348(7) 0.7746(5) 0.0369(19) Uani 1 1 d .
N6 N 0.503(2) 0.2513(8) 0.5601(6) 0.045(2) Uani 1 1 d .
H6A H 0.4081 0.1993 0.5214 0.054 Uiso 1 1 calc R
H6B H 0.6425 0.2892 0.5535 0.054 Uiso 1 1 calc R
C1 C 1.516(2) 0.9703(9) 0.6059(7) 0.041(2) Uani 1 1 d .
C2 C 1.316(2) 0.9287(8) 0.6425(7) 0.034(2) Uani 1 1 d .
C3 C 1.3003(19) 0.9856(9) 0.7180(6) 0.037(2) Uani 1 1 d .
C4 C 1.486(2) 1.0792(8) 0.7606(6) 0.034(2) Uani 1 1 d .
C5 C 0.168(2) 0.4945(9) 0.5999(6) 0.041(2) Uani 1 1 d .
C6 C 0.364(2) 0.5907(8) 0.6383(7) 0.037(2) Uani 1 1 d .
C7 C 0.3718(19) 0.6428(8) 0.7156(7) 0.034(2) Uani 1 1 d .
C8 C 0.192(2) 0.6010(8) 0.7588(6) 0.036(2) Uani 1 1 d .
C9 C 0.499(2) 0.3938(10) 0.7601(7) 0.047(3) Uani 1 1 d .
H9A H 0.5920 0.4559 0.7990 0.056 Uiso 1 1 calc R
C10 C 0.584(2) 0.3646(8) 0.6896(6) 0.036(2) Uani 1 1 d .
H10A H 0.7353 0.4044 0.6817 0.043 Uiso 1 1 calc R
C11 C 0.4344(19) 0.2727(8) 0.6292(6) 0.034(2) Uani 1 1 d .
C12 C 0.214(2) 0.2161(8) 0.6450(6) 0.040(2) Uani 1 1 d .
H12A H 0.1131 0.1556 0.6062 0.048 Uiso 1 1 calc R
C13 C 0.142(2) 0.2473(9) 0.7170(7) 0.039(2) Uani 1 1 d .
H13A H -0.0081 0.2079 0.7263 0.046 Uiso 1 1 calc R
C14 C 0.212(2) 0.3657(10) 0.8541(6) 0.043(3) Uani 1 1 d .
H14A H 0.0250 0.3425 0.8489 0.052 Uiso 1 1 calc R
H14B H 0.2591 0.4432 0.8765 0.052 Uiso 1 1 calc R
C15 C 0.350(2) 0.3144(8) 0.9089(6) 0.037(2) Uani 1 1 d .
C16 C 0.592(2) 0.3635(8) 0.9516(6) 0.040(2) Uani 1 1 d .
C17 C 0.722(2) 0.3176(9) 1.0008(6) 0.042(2) Uani 1 1 d .
H17A H 0.8854 0.3531 1.0307 0.051 Uiso 1 1 calc R
C18 C 0.605(2) 0.2194(10) 1.0046(6) 0.047(3) Uani 1 1 d .
C19 C 0.357(2) 0.1725(10) 0.9632(7) 0.051(3) Uani 1 1 d .
H19A H 0.2750 0.1065 0.9670 0.061 Uiso 1 1 calc R
C20 C 0.232(2) 0.2187(9) 0.9175(7) 0.044(3) Uani 1 1 d .
H20A H 0.0621 0.1857 0.8913 0.052 Uiso 1 1 calc R

loop_
_atom_site_aniso_label
_atom_site_aniso_U_11
_atom_site_aniso_U_22
_atom_site_aniso_U_33
_atom_site_aniso_U_23
_atom_site_aniso_U_13
_atom_site_aniso_U_12
Pt1 0.0269(2) 0.0286(3) 0.0360(3) 0.01107(17) 0.00296(16) 0.00099(16)
S1 0.0342(13) 0.0339(13) 0.0387(13) 0.0057(10) 0.0080(10) 0.0000(10)
S2 0.0364(13) 0.0330(13) 0.0363(13) 0.0102(10) 0.0055(10) 0.0006(10)
S3 0.0401(14) 0.0309(13) 0.0373(13) 0.0099(10) 0.0088(11) -0.0014(10)
S4 0.0378(13) 0.0359(13) 0.0378(13) 0.0085(11) 0.0075(11) -0.0007(10)
Br1 0.0873(11) 0.0801(10) 0.0530(8) 0.0304(7) 0.0048(7) 0.0351(8)
F1 0.055(4) 0.050(4) 0.068(5) 0.008(4) 0.002(4) -0.005(3)
N1 0.060(7) 0.062(7) 0.056(6) 0.017(5) 0.021(5) -0.004(5)
N2 0.037(5) 0.042(5) 0.050(6) -0.001(4) 0.010(4) 0.002(4)
N3 0.061(6) 0.053(6) 0.039(5) 0.010(5) 0.011(5) -0.019(5)
N4 0.062(7) 0.068(7) 0.045(6) -0.005(5) 0.018(5) -0.021(6)
N5 0.032(4) 0.051(5) 0.032(4) 0.018(4) 0.005(3) 0.014(4)
N6 0.057(6) 0.038(5) 0.044(5) 0.020(4) 0.013(4) 0.007(4)
C1 0.043(6) 0.035(5) 0.046(6) 0.015(5) 0.004(5) 0.010(5)
C2 0.030(5) 0.031(5) 0.045(6) 0.019(4) 0.005(4) 0.006(4)
C3 0.023(4) 0.043(6) 0.042(6) 0.014(5) 0.003(4) -0.004(4)
C4 0.037(5) 0.033(5) 0.032(5) 0.010(4) 0.004(4) 0.006(4)
C5 0.037(5) 0.048(6) 0.033(5) 0.012(5) 0.008(4) -0.008(5)
C6 0.033(5) 0.034(5) 0.044(6) 0.017(4) 0.006(4) 0.005(4)
C7 0.030(5) 0.023(5) 0.053(6) 0.018(4) 0.011(4) 0.005(4)
C8 0.044(6) 0.030(5) 0.038(5) 0.019(4) 0.006(5) 0.006(4)
C9 0.038(6) 0.049(6) 0.037(6) -0.004(5) 0.003(5) -0.003(5)
C10 0.035(5) 0.031(5) 0.043(6) 0.020(4) 0.002(4) 0.001(4)
C11 0.034(5) 0.033(5) 0.037(5) 0.011(4) 0.006(4) 0.015(4)
C12 0.043(6) 0.036(5) 0.039(5) 0.018(4) 0.002(4) -0.004(4)
C13 0.029(5) 0.040(6) 0.051(6) 0.020(5) 0.007(4) 0.009(4)
C14 0.036(5) 0.064(7) 0.030(5) 0.005(5) 0.009(4) 0.023(5)
C15 0.039(5) 0.044(6) 0.030(5) 0.013(4) 0.014(4) 0.012(4)
C16 0.042(6) 0.030(5) 0.046(6) 0.006(4) 0.014(5) 0.009(4)
C17 0.043(6) 0.047(6) 0.029(5) 0.007(4) -0.001(4) 0.002(5)
C18 0.057(7) 0.061(7) 0.024(5) 0.014(5) 0.010(5) 0.009(5)
C19 0.057(7) 0.045(6) 0.047(6) 0.012(5) 0.012(5) 0.004(5)
C20 0.040(6) 0.049(6) 0.041(6) 0.016(5) 0.008(5) 0.004(5)

loop_
_atom_type_symbol
_atom_type_description
_atom_type_scat_dispersion_real
_atom_type_scat_dispersion_imag
_atom_type_scat_source
C C 0.0033 0.0016 'International Tables Vol C Tables 4.2.6.8 and 6.1.1.4'
H H 0.0000 0.0000 'International Tables Vol C Tables 4.2.6.8 and 6.1.1.4'
N N 0.0061 0.0033 'International Tables Vol C Tables 4.2.6.8 and 6.1.1.4'
F F 0.0171 0.0103 'International Tables Vol C Tables 4.2.6.8 and 6.1.1.4'
S S 0.1246 0.1234 'International Tables Vol C Tables 4.2.6.8 and 6.1.1.4'
Br Br -0.2901 2.4595 'International Tables Vol C Tables 4.2.6.8 and 6.1.1.4'
Pt Pt -1.7033 8.3905 'International Tables Vol C Tables 4.2.6.8 and 6.1.1.4'

loop_
_geom_angle_atom_site_label_1
_geom_angle_atom_site_label_2
_geom_angle_atom_site_label_3
_geom_angle
S4 Pt1 S2 87.97(9)
S4 Pt1 S3 90.13(9)
S2 Pt1 S3 177.76(9)
S4 Pt1 S1 177.72(9)
S2 Pt1 S1 90.14(9)
S3 Pt1 S1 91.78(9)
C2 S1 Pt1 102.8(4)
C3 S2 Pt1 103.1(4)
C6 S3 Pt1 101.8(4)
C7 S4 Pt1 103.3(4)
C13 N5 C9 119.4(9)
C13 N5 C14 120.6(9)
C9 N5 C14 120.0(9)
C11 N6 H6A 120.0
C11 N6 H6B 120.0
H6A N6 H6B 120.0
N1 C1 C2 173.4(13)
C3 C2 C1 119.1(9)
C3 C2 S1 122.7(8)
C1 C2 S1 118.2(9)
C2 C3 C4 121.1(9)
C2 C3 S2 121.1(8)
C4 C3 S2 117.5(8)
N2 C4 C3 178.6(12)
N3 C5 C6 179.3(14)
C7 C6 C5 119.0(9)
C7 C6 S3 122.6(8)
C5 C6 S3 118.3(8)
C6 C7 C8 120.9(9)
C6 C7 S4 122.0(8)
C8 C7 S4 117.1(8)
N4 C8 C7 179.2(13)
N5 C9 C10 122.1(10)
N5 C9 H9A 119.0
C10 C9 H9A 119.0
C9 C10 C11 118.6(9)
C9 C10 H10A 120.7
C11 C10 H10A 120.7
N6 C11 C12 123.8(10)
N6 C11 C10 118.1(10)
C12 C11 C10 118.0(9)
C13 C12 C11 121.2(10)
C13 C12 H12A 119.4
C11 C12 H12A 119.4
N5 C13 C12 120.7(10)
N5 C13 H13A 119.6
C12 C13 H13A 119.6
N5 C14 C15 110.8(8)
N5 C14 H14A 109.5
C15 C14 H14A 109.5
N5 C14 H14B 109.5
C15 C14 H14B 109.5
H14A C14 H14B 108.1
C16 C15 C20 118.2(10)
C16 C15 C14 120.7(10)
C20 C15 C14 121.1(10)
F1 C16 C15 120.2(10)
F1 C16 C17 118.2(10)
C15 C16 C17 121.6(10)
C18 C17 C16 118.8(10)
C18 C17 H17A 120.6
C16 C17 H17A 120.6
C17 C18 C19 118.8(11)
C17 C18 Br1 119.6(9)
C19 C18 Br1 121.5(9)
C20 C19 C18 121.8(12)
C20 C19 H19A 119.1
C18 C19 H19A 119.1
C19 C20 C15 120.7(11)
C19 C20 H20A 119.7
C15 C20 H20A 119.7

loop_
_geom_bond_atom_site_label_1
_geom_bond_atom_site_label_2
_geom_bond_distance
Pt1 S4 2.243(3)
Pt1 S2 2.257(3)
Pt1 S3 2.262(3)
Pt1 S1 2.264(3)
S1 C2 1.708(11)
S2 C3 1.729(10)
S3 C6 1.720(11)
S4 C7 1.694(10)
Br1 C18 1.859(12)
F1 C16 1.351(12)
N1 C1 1.140(16)
N2 C4 1.139(14)
N3 C5 1.144(15)
N4 C8 1.140(15)
N5 C13 1.352(14)
N5 C9 1.358(14)
N5 C14 1.495(12)
N6 C11 1.308(14)
N6 H6A 0.8600
N6 H6B 0.8600
C1 C2 1.423(16)
C2 C3 1.383(16)
C3 C4 1.398(14)
C5 C6 1.433(15)
C6 C7 1.364(16)
C7 C8 1.435(14)
C9 C10 1.376(15)
C9 H9A 0.9300
C10 C11 1.417(14)
C10 H10A 0.9300
C11 C12 1.377(15)
C12 C13 1.374(16)
C12 H12A 0.9300
C13 H13A 0.9300
C14 C15 1.525(15)
C14 H14A 0.9700
C14 H14B 0.9700
C15 C16 1.358(15)
C15 C20 1.369(15)
C16 C17 1.384(15)
C17 C18 1.361(15)
C17 H17A 0.9300
C18 C19 1.370(17)
C19 C20 1.332(17)
C19 H19A 0.9300
C20 H20A 0.9300
